data_4022059
loop_
_publ_author_name
'Kara West'
'Changsheng Wang'
'Andrei S. Batsanov'
'Martin R. Bryce'

_publ_contact_author 'Andrei S.Batsanov'
_publ_contact_author_email a.s.batsanov@durham.ac.uk
_publ_section_title
;
 Are Terminal Aryl Butadiynes Stable? Synthesis and X-ray Crystal
 Structures of a Series of Aryl- and Heteroaryl-butadiynes
 (Ar-C\\tbC-C\\tbC-H)
;
_journal_name_full 'Journal of Organic Chemistry'
_journal_page_first 8541
_journal_page_last 8544
_journal_paper_doi 10.1021/jo0615697
_journal_volume 71
_journal_year 2006
_chemical_formula_moiety 'C8 H4 N2'
_chemical_formula_sum 'C8 H4 N2'
_chemical_formula_weight 128.13
_chemical_name_systematic ' 2-(Buta-1,3-diynyl)pyrazine  '
_space_group_IT_number 7
_symmetry_cell_setting monoclinic
_symmetry_space_group_name_Hall 'P -2yac'
_symmetry_space_group_name_H-M 'P 1 n 1'
_atom_sites_solution_hydrogens geom
_atom_sites_solution_primary direct
_atom_sites_solution_secondary difmap
_audit_creation_method SHELXL-97
_cell_angle_alpha 90.00
_cell_angle_beta 94.48(1)
_cell_angle_gamma 90.00
_cell_formula_units_Z 4
_cell_length_a 3.8182(7)
_cell_length_b 17.949(3)
_cell_length_c 9.4768(16)
_cell_measurement_reflns_used 2884
_cell_measurement_temperature 120(2)
_cell_measurement_theta_max 28.98
_cell_measurement_theta_min 2.44
_cell_volume 647.5(2)
_computing_cell_refinement 'SAINT version 6.28A (Bruker, 2002)'
_computing_data_collection 'SMART version 5.625 (Bruker, 2001)'
_computing_data_reduction 'SAINT version 6.28A (Bruker, 2002)'
_computing_molecular_graphics 'SHELXTL version 6.14 (Bruker, 2003)'
_computing_publication_material 'SHELXTL version 6.14 (Bruker, 2003)'
_computing_structure_refinement 'SHELXTL version 6.14 (Bruker, 2003)'
_computing_structure_solution 'SHELXTL version 6.14 (Bruker, 2003)'
_diffrn_ambient_temperature 120(2)
_diffrn_detector_area_resol_mean 8
_diffrn_measured_fraction_theta_full 0.993
_diffrn_measured_fraction_theta_max 0.993
_diffrn_measurement_device_type 'ProteumM APEX CCD area detector'
_diffrn_measurement_method '\w scans'
_diffrn_radiation_monochromator graphite
_diffrn_radiation_source '60W microfocus Bede Microsource with glass polycapillary optics'
_diffrn_radiation_type MoK\a
_diffrn_radiation_wavelength 0.71073
_diffrn_reflns_av_R_equivalents 0.0703
_diffrn_reflns_av_sigmaI/netI 0.0455
_diffrn_reflns_limit_h_max 5
_diffrn_reflns_limit_h_min -5
_diffrn_reflns_limit_k_max 24
_diffrn_reflns_limit_k_min -24
_diffrn_reflns_limit_l_max 12
_diffrn_reflns_limit_l_min -12
_diffrn_reflns_number 7171
_diffrn_reflns_theta_full 29.00
_diffrn_reflns_theta_max 29.00
_diffrn_reflns_theta_min 2.27
_diffrn_standards_number 0
_exptl_absorpt_coefficient_mu 0.083
_exptl_absorpt_correction_type none
_exptl_crystal_colour off-white
_exptl_crystal_density_diffrn 1.314
_exptl_crystal_density_method 'not measured'
_exptl_crystal_description prism
_exptl_crystal_F_000 264
_exptl_crystal_size_max 0.35
_exptl_crystal_size_mid 0.12
_exptl_crystal_size_min 0.07
_refine_diff_density_max 0.340
_refine_diff_density_min -0.447
_refine_diff_density_rms 0.069
_refine_ls_abs_structure_details 'undefinable, all \Df" set to 0, Friedel equivalents merged'
_refine_ls_extinction_coef 0.084(16)
_refine_ls_extinction_expression Fc^*^=kFc[1+0.001xFc^2^\l^3^/sin(2\q)]^-1/4^
_refine_ls_extinction_method SHELXL
_refine_ls_goodness_of_fit_ref 1.054
_refine_ls_hydrogen_treatment constr
_refine_ls_matrix_type full
_refine_ls_number_parameters 172
_refine_ls_number_reflns 1717
_refine_ls_number_restraints 2
_refine_ls_restrained_S_all 1.053
_refine_ls_R_factor_all 0.0625
_refine_ls_R_factor_gt 0.0553
_refine_ls_shift/su_max 0.000
_refine_ls_shift/su_mean 0.000
_refine_ls_structure_factor_coef Fsqd
_refine_ls_weighting_details 'calc w=1/[\s^2^(Fo^2^)+(0.1009P)^2^+0.0983P] where P=(Fo^2^+2Fc^2^)/3'
_refine_ls_weighting_scheme calc
_refine_ls_wR_factor_gt 0.1505
_refine_ls_wR_factor_ref 0.1566
_reflns_number_gt 1510
_reflns_number_total 1717
_reflns_threshold_expression I>2\s(I)
_cod_data_source_file jo0615697si20060728_103547_7.cif
_cod_depositor_comments
;
The following automatic conversions were performed:
'_symmetry_cell_setting' value 'Monoclinic' changed to 'monoclinic'
according to '/home/saulius/struct/CIF-dictionaries/cif_core.dic'
dictionary named 'cif_core.dic' version 2.4.1 from 2010-06-29.

Automatic conversion script
Id: cif_fix_enum 1527 2010-12-29 10:47:43Z saulius 
;
_cod_original_sg_symbol_H-M 'P n'
_cod_database_code 4022059

loop_
_symmetry_equiv_pos_as_xyz
'x, y, z'
'x+1/2, -y, z+1/2'

loop_
_atom_site_label
_atom_site_type_symbol
_atom_site_fract_x
_atom_site_fract_y
_atom_site_fract_z
_atom_site_U_iso_or_equiv
_atom_site_adp_type
_atom_site_occupancy
_atom_site_symmetry_multiplicity
_atom_site_calc_flag
_atom_site_refinement_flags
_atom_site_disorder_assembly
_atom_site_disorder_group
N1A N 0.217(2) 0.0413(4) 0.3025(10) 0.0455(16) Uiso 0.50 1 d P A 1
C2A C 0.326(2) 0.1108(4) 0.3467(9) 0.0398(16) Uiso 0.50 1 d P A 1
C3A C 0.492(2) 0.1571(5) 0.2559(10) 0.0392(16) Uiso 0.50 1 d P A 1
H3A H 0.5710 0.2043 0.2910 0.047 Uiso 0.50 1 d PR A 1
N4A N 0.568(2) 0.1403(4) 0.1238(8) 0.0474(16) Uiso 0.50 1 d P A 1
C5A C 0.464(2) 0.0726(5) 0.0809(10) 0.0469(18) Uiso 0.50 1 d P A 1
H5A H 0.5038 0.0572 -0.0124 0.056 Uiso 0.50 1 d PR A 1
C6A C 0.297(2) 0.0254(5) 0.1704(9) 0.0424(17) Uiso 0.50 1 d P A 1
H6A H 0.2376 -0.0227 0.1343 0.051 Uiso 0.50 1 d PR A 1
C7A C 0.237(2) 0.1326(4) 0.4847(11) 0.0377(16) Uiso 0.50 1 d P A 1
C8A C 0.154(2) 0.1498(5) 0.5993(13) 0.0385(19) Uiso 0.50 1 d P A 1
C9A C 0.047(2) 0.1661(5) 0.7280(12) 0.0373(16) Uiso 0.50 1 d P A 1
C10A C -0.057(2) 0.1786(5) 0.8415(13) 0.042(2) Uiso 0.50 1 d P A 1
H10A H -0.1394 0.1880 0.9318 0.050 Uiso 0.50 1 d PR A 1
N1B N 0.1295(19) 0.0425(4) 0.3737(8) 0.0446(15) Uiso 0.50 1 d P B 2
C2B C 0.2338(19) 0.1131(4) 0.4142(9) 0.0340(14) Uiso 0.50 1 d P B 2
C3B C 0.3961(19) 0.1599(4) 0.3230(8) 0.0352(15) Uiso 0.50 1 d P B 2
H3B H 0.4683 0.2090 0.3491 0.042 Uiso 0.50 1 d PR B 2
N4B N 0.4727(19) 0.1415(4) 0.1914(9) 0.0427(15) Uiso 0.50 1 d P B 2
C5B C 0.370(2) 0.0709(5) 0.1518(9) 0.0404(16) Uiso 0.50 1 d P B 2
H5B H 0.4135 0.0548 0.0593 0.048 Uiso 0.50 1 d PR B 2
C6B C 0.209(2) 0.0244(5) 0.2413(10) 0.0398(17) Uiso 0.50 1 d P B 2
H6B H 0.1473 -0.0238 0.2061 0.048 Uiso 0.50 1 d PR B 2
C7B C 0.155(2) 0.1360(5) 0.5518(11) 0.0345(18) Uiso 0.50 1 d P B 2
C8B C 0.0754(19) 0.1515(4) 0.6642(11) 0.0313(14) Uiso 0.50 1 d P B 2
C9B C -0.033(2) 0.1666(5) 0.7946(13) 0.0376(19) Uiso 0.50 1 d P B 2
C10B C -0.147(2) 0.1761(5) 0.9106(10) 0.0420(17) Uiso 0.50 1 d P B 2
H10B H -0.2359 0.1842 1.0002 0.050 Uiso 0.50 1 d PR B 2
N11 N 0.8201(5) 0.45765(13) 0.6674(2) 0.0161(5) Uani 1 1 d . . .
C12 C 0.7221(6) 0.38908(14) 0.6266(2) 0.0122(5) Uani 1 1 d . . .
C13 C 0.5542(6) 0.34005(14) 0.7135(2) 0.0137(5) Uani 1 1 d . . .
H13 H 0.4839 0.2922 0.6789 0.016 Uiso 1 1 d R . .
N14 N 0.4861(5) 0.36021(14) 0.8457(2) 0.0170(5) Uani 1 1 d . . .
C15 C 0.5853(7) 0.42819(16) 0.8869(3) 0.0175(5) Uani 1 1 d . . .
H15 H 0.5400 0.4443 0.9792 0.021 Uiso 1 1 d R . .
C16 C 0.7521(7) 0.47684(15) 0.7996(3) 0.0184(5) Uani 1 1 d . . .
H16 H 0.8181 0.5250 0.8339 0.022 Uiso 1 1 d R . .
C17 C 0.8041(6) 0.36669(16) 0.4883(2) 0.0151(5) Uani 1 1 d . . .
C18 C 0.8881(6) 0.34909(16) 0.3713(3) 0.0154(5) Uani 1 1 d . . .
C19 C 0.9947(7) 0.33424(17) 0.2398(3) 0.0158(5) Uani 1 1 d . . .
C20 C 1.0999(7) 0.32187(18) 0.1244(3) 0.0202(6) Uani 1 1 d . . .
H20 H 1.1827 0.3116 0.0345 0.024 Uiso 1 1 d R . .

loop_
_atom_site_aniso_label
_atom_site_aniso_U_11
_atom_site_aniso_U_22
_atom_site_aniso_U_33
_atom_site_aniso_U_23
_atom_site_aniso_U_13
_atom_site_aniso_U_12
N11 0.0180(10) 0.0165(10) 0.0146(9) -0.0014(8) 0.0069(7) 0.0012(8)
C12 0.0088(9) 0.0186(12) 0.0096(10) -0.0009(8) 0.0027(7) 0.0037(8)
C13 0.0145(11) 0.0167(11) 0.0106(10) -0.0025(8) 0.0056(8) 0.0007(9)
N14 0.0188(10) 0.0251(11) 0.0081(9) 0.0004(8) 0.0071(7) 0.0023(8)
C15 0.0166(11) 0.0238(13) 0.0126(10) -0.0024(9) 0.0040(8) 0.0058(9)
C16 0.0220(12) 0.0166(12) 0.0169(11) -0.0057(9) 0.0036(9) 0.0020(10)
C17 0.0149(10) 0.0223(12) 0.0085(10) -0.0034(9) 0.0036(8) 0.0000(8)
C18 0.0161(11) 0.0224(12) 0.0085(10) -0.0032(8) 0.0051(8) -0.0016(8)
C19 0.0182(10) 0.0191(12) 0.0110(11) -0.0036(8) 0.0063(8) -0.0007(9)
C20 0.0201(12) 0.0285(13) 0.0129(10) -0.0008(9) 0.0070(8) 0.0012(10)

loop_
_atom_type_symbol
_atom_type_description
_atom_type_scat_dispersion_real
_atom_type_scat_dispersion_imag
_atom_type_scat_source
C C 0.0033 0.0000 'International Tables Vol C Tables 4.2.6.8 and 6.1.1.4'
H H 0.0000 0.0000 'International Tables Vol C Tables 4.2.6.8 and 6.1.1.4'
N N 0.0061 0.0000 'International Tables Vol C Tables 4.2.6.8 and 6.1.1.4'

loop_
_geom_angle_atom_site_label_1
_geom_angle_atom_site_label_2
_geom_angle_atom_site_label_3
_geom_angle
C6A N1A C2A 113.2(7)
N1A C2A C3A 119.9(8)
N1A C2A C7A 116.2(8)
C3A C2A C7A 123.8(8)
N4A C3A C2A 126.0(8)
N4A C3A H3A 116.2
C2A C3A H3A 117.7
C5A N4A C3A 114.2(8)
N4A C5A C6A 120.7(9)
N4A C5A H5A 119.0
C6A C5A H5A 120.3
N1A C6A C5A 126.0(8)
N1A C6A H6A 117.6
C5A C6A H6A 116.3
C8A C7A C2A 178.2(8)
C7A C8A C9A 176.8(10)
C10A C9A C8A 177.6(9)
C9A C10A H10A 179.4
C6B N1B C2B 113.6(8)
N1B C2B C3B 121.2(8)
N1B C2B C7B 116.5(7)
C3B C2B C7B 122.2(7)
N4B C3B C2B 124.7(7)
N4B C3B H3B 112.9
C2B C3B H3B 122.3
C3B N4B C5B 113.8(7)
N4B C5B C6B 121.8(8)
N4B C5B H5B 117.9
C6B C5B H5B 120.3
N1B C6B C5B 124.9(9)
N1B C6B H6B 118.5
C5B C6B H6B 116.6
C8B C7B C2B 176.0(9)
C7B C8B C9B 176.6(8)
C10B C9B C8B 175.5(9)
C9B C10B H10B 179.2
C12 N11 C16 115.9(2)
N11 C12 C13 122.8(2)
N11 C12 C17 116.7(2)
C13 C12 C17 120.5(2)
N14 C13 C12 120.7(2)
N14 C13 H13 119.6
C12 C13 H13 119.7
C15 N14 C13 116.6(2)
N14 C15 C16 122.4(2)
N14 C15 H15 118.8
C16 C15 H15 118.8
N11 C16 C15 121.6(2)
N11 C16 H16 119.1
C15 C16 H16 119.2
C18 C17 C12 177.2(3)
C17 C18 C19 175.8(3)
C20 C19 C18 177.9(3)
C19 C20 H20 179.3

loop_
_geom_bond_atom_site_label_1
_geom_bond_atom_site_label_2
_geom_bond_distance
N1A C6A 1.342(11)
N1A C2A 1.369(11)
C2A C3A 1.386(12)
C2A C7A 1.430(12)
C3A N4A 1.342(11)
C3A H3A 0.9501
N4A C5A 1.331(11)
C5A C6A 1.389(13)
C5A H5A 0.9500
C6A H6A 0.9500
C7A C8A 1.196(14)
C8A C9A 1.348(14)
C9A C10A 1.196(16)
C10A H10A 0.9500
N1B C6B 1.354(11)
N1B C2B 1.373(10)
C2B C3B 1.386(11)
C2B C7B 1.422(12)
C3B N4B 1.344(11)
C3B H3B 0.9499
N4B C5B 1.369(11)
C5B C6B 1.370(12)
C5B H5B 0.9501
C6B H6B 0.9501
C7B C8B 1.164(14)
C8B C9B 1.361(13)
C9B C10B 1.225(15)
C10B H10B 0.9500
N11 C12 1.335(3)
N11 C16 1.344(3)
C12 C13 1.396(3)
C12 C17 1.428(3)
C13 N14 1.348(3)
C13 H13 0.9498
N14 C15 1.327(4)
C15 C16 1.391(4)
C15 H15 0.9500
C16 H16 0.9500
C17 C18 1.220(3)
C18 C19 1.367(3)
C19 C20 1.215(4)
C20 H20 0.9501

loop_
_geom_hbond_atom_site_label_D
_geom_hbond_atom_site_label_H
_geom_hbond_atom_site_label_A
_geom_hbond_distance_DH
_geom_hbond_distance_HA
_geom_hbond_distance_DA
_geom_hbond_angle_DHA
_geom_hbond_site_symmetry_A
C20 H20 N14 0.95 2.37 3.199(3) 145.3 1_654
C10A H10A N4A 0.95 2.37 3.206(15) 146.9 1_456
C10B H10B N4B 0.95 2.33 3.191(13) 150.6 1_456
